data_7243324
loop_
_publ_author_name
'Peloquin, Andrew J.'
'McMillen, Colin D.'
'Pennington, William T.'

_publ_section_title
;
 One dimensional halogen bond design: Br&#x22EF;N versus I&#x22EF;N with
 fluoroarenes
;
_journal_issue 35
_journal_name_full CrystEngComm
_journal_page_first 6098
_journal_page_last 6106
_journal_paper_doi 10.1039/D1CE00864A
_journal_volume 23
_journal_year 2021
_chemical_formula_moiety 'C12 F8 I2, C12 H10 N2'
_chemical_formula_sum 'C24 H10 F8 I2 N2'
_chemical_formula_weight 732.156
_space_group_crystal_system triclinic
_space_group_IT_number 2
_space_group_name_Hall '-P 1'
_space_group_name_H-M_alt 'P -1'
_symmetry_Int_Tables_number 2
_audit_creation_date 2021-05-25
_audit_creation_method
;
Olex2 1.3
(compiled 2020.11.12 svn.r5f609507 for OlexSys, GUI svn.r6272)
;
_audit_update_record
;
2021-06-27 deposited with the CCDC.	2021-08-02 downloaded from the CCDC.
;
_cell_angle_alpha 108.756(2)
_cell_angle_beta 105.483(2)
_cell_angle_gamma 90.273(3)
_cell_formula_units_Z 2
_cell_length_a 7.9651(5)
_cell_length_b 10.8942(7)
_cell_length_c 14.4024(10)
_cell_measurement_reflns_used 30125
_cell_measurement_temperature 100(2)
_cell_measurement_theta_max 26.50
_cell_measurement_theta_min 2.67
_cell_volume 1134.80(13)
_computing_cell_refinement 'Bruker SAINT'
_computing_data_collection 'Bruker APEX3'
_computing_data_reduction 'Bruker SAINT'
_computing_molecular_graphics 'Olex2 1.3 (Dolomanov et al., 2009)'
_computing_publication_material 'Olex2 1.3 (Dolomanov et al., 2009)'
_computing_structure_refinement 'SHELXL-2016/6 (Sheldrick, 2016)'
_computing_structure_solution 'SHELXT 2014/5 (Sheldrick, 2014)'
_diffrn_ambient_temperature 100.0
_diffrn_measured_fraction_theta_full 0.9990
_diffrn_measured_fraction_theta_max 0.9991
_diffrn_measurement_device_type 'Bruker D8 Venture Photon 100'
_diffrn_measurement_method '\f and \w scans'
_diffrn_radiation_type MoK\a
_diffrn_radiation_wavelength 0.71073
_diffrn_reflns_av_R_equivalents 0.0409
_diffrn_reflns_av_unetI/netI 0.0234
_diffrn_reflns_Laue_measured_fraction_full 0.9990
_diffrn_reflns_Laue_measured_fraction_max 0.9991
_diffrn_reflns_limit_h_max 10
_diffrn_reflns_limit_h_min -10
_diffrn_reflns_limit_k_max 14
_diffrn_reflns_limit_k_min -14
_diffrn_reflns_limit_l_max 18
_diffrn_reflns_limit_l_min -18
_diffrn_reflns_number 36775
_diffrn_reflns_point_group_measured_fraction_full 0.9990
_diffrn_reflns_point_group_measured_fraction_max 0.9991
_diffrn_reflns_theta_full 25.2417
_diffrn_reflns_theta_max 26.50
_diffrn_reflns_theta_min 2.67
_diffrn_source 'Incoatec I\mS'
_exptl_absorpt_coefficient_mu 2.854
_exptl_absorpt_correction_T_max 0.7456
_exptl_absorpt_correction_T_min 0.6700
_exptl_absorpt_correction_type multi-scan
_exptl_absorpt_process_details
;
SADABS-2014/5 (Bruker,2014/5) was used for absorption correction.
wR2(int) was 0.1225 before and 0.0537 after correction.
The Ratio of minimum to maximum transmission is 0.8986.
The \l/2 correction factor is Not present.
;
_exptl_crystal_density_diffrn 2.143
_exptl_crystal_density_meas ?
_exptl_crystal_density_method 'not measured'
_exptl_crystal_description plate
_exptl_crystal_F_000 690.890
_exptl_crystal_size_max 0.376
_exptl_crystal_size_mid 0.152
_exptl_crystal_size_min 0.036
_exptl_transmission_factor_max 'not measured'
_exptl_transmission_factor_min 'not measured'
_refine_diff_density_max 0.7799
_refine_diff_density_min -0.9158
_refine_diff_density_rms 0.1316
_refine_ls_d_res_high 0.7965
_refine_ls_d_res_low 7.6381
_refine_ls_goodness_of_fit_ref 1.0903
_refine_ls_hydrogen_treatment constr
_refine_ls_matrix_type full
_refine_ls_number_constraints 20
_refine_ls_number_parameters 325
_refine_ls_number_reflns 4686
_refine_ls_number_restraints 0
_refine_ls_restrained_S_all 1.0903
_refine_ls_R_factor_all 0.0308
_refine_ls_R_factor_gt 0.0236
_refine_ls_shift/su_max 0.0001
_refine_ls_shift/su_mean 0.0000
_refine_ls_structure_factor_coef Fsqd
_refine_ls_weighting_details 'w=1/[\s^2^(Fo^2^)+(0.0110P)^2^+4.4227P] where P=(Fo^2^+2Fc^2^)/3'
_refine_ls_weighting_scheme calc
_refine_ls_wR_factor_gt 0.0503
_refine_ls_wR_factor_ref 0.0580
_reflns_Friedel_coverage 0.0
_reflns_limit_h_max 9
_reflns_limit_h_min -10
_reflns_limit_k_max 12
_reflns_limit_k_min -13
_reflns_limit_l_max 18
_reflns_limit_l_min 0
_reflns_number_gt 4103
_reflns_number_total 4686
_reflns_threshold_expression I>=2u(I)
_cod_data_source_file d1ce00864a2.cif
_cod_data_source_block I2F8bph_dpe
_cod_depositor_comments
;
The following automatic conversions were performed:

data item '_exptl_crystal_density_meas' value 'not measured' was
changed to '?' -- the value is perceived as not measured.

Automatic conversion script
Id: cif_fix_values 7556 2019-12-06 15:28:31Z antanas 

 Adding full bibliography for 7243307--7243335.cif.
;
_cod_database_code 7243324
_olex2_refinement_description
;
1.a Aromatic/amide H refined with riding coordinates:
 C1(H1), C2(H2), C4(H4), C5(H5), C6(H6), C7(H7), C9(H9), C10(H10), C11(H11),
 C12(H12)
;
_olex2_submission_special_instructions 'No special instructions were received'

loop_
_space_group_symop_id
_space_group_symop_operation_xyz
1 x,y,z
2 -x,-y,-z

loop_
_atom_site_label
_atom_site_type_symbol
_atom_site_fract_x
_atom_site_fract_y
_atom_site_fract_z
_atom_site_U_iso_or_equiv
_atom_site_adp_type
_atom_site_occupancy
_atom_site_refinement_flags_posn
I1 I 1.07401(3) 0.84705(2) 1.166030(17) 0.01764(6) Uani 1.000000 .
I2 I 0.64750(3) 0.38941(2) 0.300070(17) 0.01865(6) Uani 1.000000 .
F1 F 0.8838(3) 0.6541(2) 0.45448(16) 0.0224(4) Uani 1.000000 .
F2 F 0.9748(3) 0.76370(19) 0.65806(16) 0.0203(4) Uani 1.000000 .
F3 F 0.6849(3) 0.40163(19) 0.68306(15) 0.0206(4) Uani 1.000000 .
F4 F 0.5694(3) 0.30218(19) 0.47938(16) 0.0214(4) Uani 1.000000 .
F5 F 0.7329(3) 0.82855(19) 0.78242(15) 0.0201(4) Uani 1.000000 .
F6 F 0.8301(3) 0.93616(19) 0.98562(16) 0.0210(4) Uani 1.000000 .
F7 F 1.1560(3) 0.5806(2) 1.01237(16) 0.0211(4) Uani 1.000000 .
F8 F 1.0515(3) 0.47087(19) 0.80886(16) 0.0214(4) Uani 1.000000 .
C13 C 0.7261(4) 0.4732(3) 0.4599(3) 0.0153(7) Uani 1.000000 .
C14 C 0.8288(4) 0.5913(3) 0.5095(3) 0.0165(7) Uani 1.000000 .
C15 C 0.8780(4) 0.6475(3) 0.6144(3) 0.0160(7) Uani 1.000000 .
C16 C 0.8329(4) 0.5858(3) 0.6769(3) 0.0159(7) Uani 1.000000 .
C17 C 0.7329(4) 0.4664(3) 0.6274(3) 0.0177(7) Uani 1.000000 .
C18 C 0.6775(4) 0.4144(3) 0.5227(3) 0.0173(7) Uani 1.000000 .
C19 C 0.8887(4) 0.6462(3) 0.7899(3) 0.0152(7) Uani 1.000000 .
C20 C 0.8385(4) 0.7662(3) 0.8388(3) 0.0155(7) Uani 1.000000 .
C21 C 0.8891(4) 0.8214(3) 0.9432(3) 0.0161(7) Uani 1.000000 .
C22 C 0.9959(4) 0.7621(3) 1.0055(3) 0.0164(7) Uani 1.000000 .
C23 C 1.0490(4) 0.6430(3) 0.9566(3) 0.0171(7) Uani 1.000000 .
C24 C 0.9960(4) 0.5863(3) 0.8520(3) 0.0169(7) Uani 1.000000 .
N1 N 0.1772(4) -0.0536(3) -0.6250(2) 0.0184(6) Uani 1.000000 .
N2 N 0.5394(4) 0.2878(3) 0.0931(2) 0.0195(6) Uani 1.000000 .
C1 C 0.3819(5) 0.1780(4) -0.2335(3) 0.0195(7) Uani 1.000000 .
H1 H 0.3715(5) 0.2467(4) -0.2613(3) 0.0234(9) Uiso 1.000000 R
C2 C 0.3457(5) 0.0552(4) -0.2991(3) 0.0186(7) Uani 1.000000 .
H2 H 0.3576(5) -0.0136(4) -0.2714(3) 0.0224(9) Uiso 1.000000 R
C3 C 0.4365(4) 0.2132(3) -0.1214(3) 0.0164(7) Uani 1.000000 .
C4 C 0.3926(5) 0.3298(3) -0.0613(3) 0.0202(7) Uani 1.000000 .
H4 H 0.3278(5) 0.3863(3) -0.0924(3) 0.0243(9) Uiso 1.000000 R
C5 C 0.4444(5) 0.3624(4) 0.0439(3) 0.0213(7) Uani 1.000000 .
H5 H 0.4114(5) 0.4413(4) 0.0837(3) 0.0256(9) Uiso 1.000000 R
C6 C 0.5809(5) 0.1762(4) 0.0345(3) 0.0204(7) Uani 1.000000 .
H6 H 0.6472(5) 0.1220(4) 0.0674(3) 0.0245(9) Uiso 1.000000 R
C7 C 0.5329(5) 0.1353(3) -0.0712(3) 0.0191(7) Uani 1.000000 .
H7 H 0.5654(5) 0.0549(3) -0.1091(3) 0.0230(9) Uiso 1.000000 R
C8 C 0.2891(5) 0.0205(3) -0.4104(3) 0.0181(7) Uani 1.000000 .
C9 C 0.3394(5) 0.0964(3) -0.4622(3) 0.0194(7) Uani 1.000000 .
H9 H 0.4132(5) 0.1753(3) -0.4250(3) 0.0233(9) Uiso 1.000000 R
C10 C 0.2814(5) 0.0562(4) -0.5674(3) 0.0213(8) Uani 1.000000 .
H10 H 0.3174(5) 0.1093(4) -0.6010(3) 0.0256(9) Uiso 1.000000 R
C11 C 0.1283(5) -0.1269(3) -0.5759(3) 0.0210(7) Uani 1.000000 .
H11 H 0.0535(5) -0.2048(3) -0.6153(3) 0.0252(9) Uiso 1.000000 R
C12 C 0.1814(5) -0.0943(3) -0.4707(3) 0.0204(7) Uani 1.000000 .
H12 H 0.1447(5) -0.1501(3) -0.4394(3) 0.0244(9) Uiso 1.000000 R

loop_
_atom_site_aniso_label
_atom_site_aniso_U_11
_atom_site_aniso_U_22
_atom_site_aniso_U_33
_atom_site_aniso_U_12
_atom_site_aniso_U_13
_atom_site_aniso_U_23
I1 0.01699(12) 0.01885(12) 0.01727(12) -0.00017(8) 0.00518(9) 0.00605(9)
I2 0.01581(11) 0.02076(12) 0.01807(12) 0.00220(9) 0.00474(9) 0.00480(9)
F1 0.0258(11) 0.0206(11) 0.0240(11) -0.0019(9) 0.0086(9) 0.0106(9)
F2 0.0208(11) 0.0147(10) 0.0247(11) -0.0040(8) 0.0043(9) 0.0072(8)
F3 0.0251(11) 0.0165(10) 0.0237(11) -0.0016(8) 0.0089(9) 0.0097(9)
F4 0.0201(11) 0.0154(10) 0.0263(11) -0.0033(8) 0.0058(9) 0.0044(9)
F5 0.0220(11) 0.0166(10) 0.0227(11) 0.0064(8) 0.0041(9) 0.0097(8)
F6 0.0220(11) 0.0149(10) 0.0252(11) 0.0058(8) 0.0079(9) 0.0047(8)
F7 0.0211(11) 0.0198(10) 0.0229(11) 0.0059(8) 0.0030(9) 0.0104(9)
F8 0.0250(11) 0.0151(10) 0.0243(11) 0.0075(8) 0.0078(9) 0.0063(8)
C13 0.0130(16) 0.0178(17) 0.0155(16) 0.0019(13) 0.0024(13) 0.0074(14)
C14 0.0121(16) 0.0198(17) 0.0215(18) 0.0042(13) 0.0059(13) 0.0107(14)
C15 0.0118(16) 0.0168(17) 0.0206(17) 0.0024(13) 0.0046(13) 0.0076(14)
C16 0.0148(16) 0.0153(16) 0.0179(17) 0.0043(13) 0.0057(13) 0.0049(14)
C17 0.0163(17) 0.0156(17) 0.0247(18) 0.0028(13) 0.0083(14) 0.0092(14)
C18 0.0165(17) 0.0122(16) 0.0235(18) 0.0038(13) 0.0059(14) 0.0059(14)
C19 0.0129(16) 0.0159(16) 0.0187(17) 0.0010(13) 0.0051(13) 0.0079(14)
C20 0.0127(16) 0.0152(16) 0.0221(18) 0.0019(13) 0.0050(13) 0.0105(14)
C21 0.0143(16) 0.0145(16) 0.0214(18) 0.0021(13) 0.0078(14) 0.0063(14)
C22 0.0142(16) 0.0174(17) 0.0190(17) 0.0004(13) 0.0064(13) 0.0068(14)
C23 0.0114(16) 0.0212(17) 0.0222(18) 0.0020(13) 0.0037(13) 0.0128(15)
C24 0.0143(16) 0.0127(16) 0.0242(18) 0.0006(13) 0.0069(14) 0.0057(14)
N1 0.0184(15) 0.0225(15) 0.0162(15) 0.0015(12) 0.0047(12) 0.0093(12)
N2 0.0185(15) 0.0200(15) 0.0215(16) 0.0030(12) 0.0059(12) 0.0087(13)
C1 0.0171(17) 0.0238(18) 0.0177(17) 0.0009(14) 0.0041(14) 0.0079(15)
C2 0.0174(17) 0.0223(18) 0.0183(17) -0.0005(14) 0.0061(14) 0.0087(14)
C3 0.0119(16) 0.0168(16) 0.0198(17) -0.0026(13) 0.0041(13) 0.0055(14)
C4 0.0179(17) 0.0175(17) 0.0252(19) 0.0007(14) 0.0056(15) 0.0075(15)
C5 0.0202(18) 0.0201(18) 0.0222(18) -0.0012(14) 0.0073(15) 0.0043(15)
C6 0.0165(17) 0.0220(18) 0.0252(19) 0.0020(14) 0.0068(14) 0.0105(15)
C7 0.0173(17) 0.0178(17) 0.0223(18) 0.0008(14) 0.0071(14) 0.0054(14)
C8 0.0167(17) 0.0195(17) 0.0196(18) 0.0060(14) 0.0074(14) 0.0065(14)
C9 0.0151(17) 0.0190(17) 0.0250(19) 0.0014(14) 0.0059(14) 0.0082(15)
C10 0.0180(18) 0.0259(19) 0.0267(19) 0.0068(15) 0.0083(15) 0.0157(16)
C11 0.0214(18) 0.0159(17) 0.0262(19) 0.0009(14) 0.0086(15) 0.0063(15)
C12 0.0221(18) 0.0168(17) 0.0257(19) 0.0036(14) 0.0101(15) 0.0090(15)

loop_
_atom_type_symbol
_atom_type_scat_dispersion_real
_atom_type_scat_dispersion_imag
_atom_type_scat_Cromer_Mann_a1
_atom_type_scat_Cromer_Mann_a2
_atom_type_scat_Cromer_Mann_a3
_atom_type_scat_Cromer_Mann_a4
_atom_type_scat_Cromer_Mann_b1
_atom_type_scat_Cromer_Mann_b2
_atom_type_scat_Cromer_Mann_b3
_atom_type_scat_Cromer_Mann_b4
_atom_type_scat_Cromer_Mann_c
_atom_type_scat_source
_atom_type_scat_dispersion_source
I -0.41187 1.83264 20.14720 18.99490 7.51380 2.27350 4.34700 0.38140 27.76600 66.87760 4.07119989395 'International Tables Volume C Table 6.1.1.4 (pp. 500-502)' 'Henke, Gullikson and Davis, At. Data and Nucl. Data Tables, 1993, 54, 2'
H 0.00000 0.00000 0.49300 0.32291 0.14019 0.04081 10.51090 26.12570 3.14236 57.79970 0.0030380000826 'International Tables Volume C Table 6.1.1.4 (pp. 500-502)' 'Henke, Gullikson and Davis, At. Data and Nucl. Data Tables, 1993, 54, 2'
C 0.00347 0.00161 2.31000 1.02000 1.58860 0.86500 20.84390 10.20750 0.56870 51.65120 0.215599998832 'International Tables Volume C Table 6.1.1.4 (pp. 500-502)' 'Henke, Gullikson and Davis, At. Data and Nucl. Data Tables, 1993, 54, 2'
F 0.01794 0.01033 3.53920 2.64120 1.51700 1.02430 10.28250 4.29440 0.26150 26.14760 0.277599990368 'International Tables Volume C Table 6.1.1.4 (pp. 500-502)' 'Henke, Gullikson and Davis, At. Data and Nucl. Data Tables, 1993, 54, 2'
N 0.00653 0.00323 12.21260 3.13220 2.01250 1.16630 0.00570 9.89330 28.99750 0.58260 -11.5290002823 'International Tables Volume C Table 6.1.1.4 (pp. 500-502)' 'Henke, Gullikson and Davis, At. Data and Nucl. Data Tables, 1993, 54, 2'

loop_
_geom_angle_atom_site_label_1
_geom_angle_atom_site_label_2
_geom_angle_atom_site_label_3
_geom_angle
_geom_angle_site_symmetry_1
_geom_angle_site_symmetry_3
_geom_angle_publ_flag
C14 C13 I2 122.0(2) . . ?
C18 C13 I2 122.2(3) . . ?
C18 C13 C14 115.8(3) . . ?
C13 C14 F1 119.7(3) . . ?
C15 C14 F1 118.3(3) . . ?
C15 C14 C13 122.0(3) . . ?
C14 C15 F2 119.3(3) . . ?
C16 C15 F2 119.0(3) . . ?
C16 C15 C14 121.7(3) . . ?
C17 C16 C15 116.3(3) . . ?
C19 C16 C15 121.3(3) . . ?
C19 C16 C17 122.4(3) . . ?
C16 C17 F3 119.4(3) . . ?
C18 C17 F3 119.1(3) . . ?
C18 C17 C16 121.5(3) . . ?
C13 C18 F4 119.1(3) . . ?
C17 C18 F4 118.3(3) . . ?
C17 C18 C13 122.6(3) . . ?
C20 C19 C16 121.8(3) . . ?
C24 C19 C16 121.6(3) . . ?
C24 C19 C20 116.6(3) . . ?
C19 C20 F5 119.3(3) . . ?
C21 C20 F5 119.0(3) . . ?
C21 C20 C19 121.7(3) . . ?
C20 C21 F6 118.4(3) . . ?
C22 C21 F6 119.7(3) . . ?
C22 C21 C20 121.9(3) . . ?
C21 C22 I1 122.0(2) . . ?
C23 C22 I1 121.6(3) . . ?
C23 C22 C21 116.5(3) . . ?
C22 C23 F7 119.8(3) . . ?
C24 C23 F7 118.5(3) . . ?
C24 C23 C22 121.8(3) . . ?
C19 C24 F8 119.3(3) . . ?
C23 C24 F8 119.2(3) . . ?
C23 C24 C19 121.5(3) . . ?
C11 N1 C10 117.1(3) . . ?
C6 N2 C5 116.6(3) . . ?
C2 C1 H1 117.8(2) . . ?
C3 C1 H1 117.8(2) . . ?
C3 C1 C2 124.3(3) . . ?
H2 C2 C1 117.9(2) . . ?
C8 C2 C1 124.2(3) . . ?
C8 C2 H2 117.9(2) . . ?
C4 C3 C1 119.6(3) . . ?
C7 C3 C1 122.9(3) . . ?
C7 C3 C4 117.5(3) . . ?
H4 C4 C3 120.3(2) . . ?
C5 C4 C3 119.4(3) . . ?
C5 C4 H4 120.3(2) . . ?
C4 C5 N2 123.4(3) . . ?
H5 C5 N2 118.3(2) . . ?
H5 C5 C4 118.3(2) . . ?
H6 C6 N2 118.1(2) . . ?
C7 C6 N2 123.9(3) . . ?
C7 C6 H6 118.1(2) . . ?
C6 C7 C3 119.3(3) . . ?
H7 C7 C3 120.4(2) . . ?
H7 C7 C6 120.4(2) . . ?
C9 C8 C2 123.3(3) . . ?
C12 C8 C2 120.1(3) . . ?
C12 C8 C9 116.5(3) . . ?
H9 C9 C8 120.2(2) . . ?
C10 C9 C8 119.7(3) . . ?
C10 C9 H9 120.2(2) . . ?
C9 C10 N1 123.6(3) . . ?
H10 C10 N1 118.2(2) . . ?
H10 C10 C9 118.2(2) . . ?
H11 C11 N1 118.5(2) . . ?
C12 C11 N1 123.1(3) . . ?
C12 C11 H11 118.5(2) . . ?
C11 C12 C8 120.0(3) . . ?
H12 C12 C8 120.0(2) . . ?
H12 C12 C11 120.0(2) . . ?

loop_
_geom_bond_atom_site_label_1
_geom_bond_atom_site_label_2
_geom_bond_distance
_geom_bond_site_symmetry_2
_geom_bond_publ_flag
I1 C22 2.106(3) . ?
I2 C13 2.097(3) . ?
F1 C14 1.349(4) . ?
F2 C15 1.346(4) . ?
F3 C17 1.346(4) . ?
F4 C18 1.355(4) . ?
F5 C20 1.351(4) . ?
F6 C21 1.351(4) . ?
F7 C23 1.351(4) . ?
F8 C24 1.346(4) . ?
C13 C14 1.387(5) . ?
C13 C18 1.391(5) . ?
C14 C15 1.377(5) . ?
C15 C16 1.398(5) . ?
C16 C17 1.387(5) . ?
C16 C19 1.483(5) . ?
C17 C18 1.373(5) . ?
C19 C20 1.389(5) . ?
C19 C24 1.389(5) . ?
C20 C21 1.371(5) . ?
C21 C22 1.384(5) . ?
C22 C23 1.391(5) . ?
C23 C24 1.374(5) . ?
N1 C10 1.339(5) . ?
N1 C11 1.339(5) . ?
N2 C5 1.351(5) . ?
N2 C6 1.339(5) . ?
C1 H1 0.9500 . ?
C1 C2 1.343(5) . ?
C1 C3 1.472(5) . ?
C2 H2 0.9500 . ?
C2 C8 1.463(5) . ?
C3 C4 1.394(5) . ?
C3 C7 1.392(5) . ?
C4 H4 0.9500 . ?
C4 C5 1.384(5) . ?
C5 H5 0.9500 . ?
C6 H6 0.9500 . ?
C6 C7 1.383(5) . ?
C7 H7 0.9500 . ?
C8 C9 1.397(5) . ?
C8 C12 1.395(5) . ?
C9 H9 0.9500 . ?
C9 C10 1.378(5) . ?
C10 H10 0.9500 . ?
C11 H11 0.9500 . ?
C11 C12 1.383(5) . ?
C12 H12 0.9500 . ?

loop_
_geom_torsion_atom_site_label_1
_geom_torsion_atom_site_label_2
_geom_torsion_atom_site_label_3
_geom_torsion_atom_site_label_4
_geom_torsion
_geom_torsion_site_symmetry_1
_geom_torsion_site_symmetry_2
_geom_torsion_site_symmetry_3
_geom_torsion_site_symmetry_4
_geom_torsion_publ_flag
I1 C22 C21 F6 -1.0(3) . . . . ?
I1 C22 C21 C20 179.9(3) . . . . ?
I1 C22 C23 F7 -1.3(3) . . . . ?
I1 C22 C23 C24 178.9(3) . . . . ?
I2 C13 C14 F1 -1.3(3) . . . . ?
I2 C13 C14 C15 178.9(2) . . . . ?
I2 C13 C18 F4 -3.1(3) . . . . ?
I2 C13 C18 C17 177.9(3) . . . . ?
F1 C14 C13 C18 179.1(3) . . . . ?
F1 C14 C15 F2 1.6(3) . . . . ?
F1 C14 C15 C16 -177.1(3) . . . . ?
F2 C15 C14 C13 -178.6(3) . . . . ?
F2 C15 C16 C17 179.9(3) . . . . ?
F2 C15 C16 C19 0.3(4) . . . . ?
F3 C17 C16 C15 180.0(3) . . . . ?
F3 C17 C16 C19 -0.5(4) . . . . ?
F3 C17 C18 F4 3.0(3) . . . . ?
F3 C17 C18 C13 -177.9(3) . . . . ?
F4 C18 C13 C14 176.5(3) . . . . ?
F4 C18 C17 C16 -175.1(3) . . . . ?
F5 C20 C19 C16 1.5(4) . . . . ?
F5 C20 C19 C24 -179.4(3) . . . . ?
F5 C20 C21 F6 0.4(3) . . . . ?
F5 C20 C21 C22 179.4(3) . . . . ?
F6 C21 C20 C19 -177.6(3) . . . . ?
F6 C21 C22 C23 178.8(3) . . . . ?
F7 C23 C22 C21 178.8(3) . . . . ?
F7 C23 C24 F8 0.2(3) . . . . ?
F7 C23 C24 C19 -178.8(3) . . . . ?
F8 C24 C19 C16 0.3(4) . . . . ?
F8 C24 C19 C20 -178.8(3) . . . . ?
F8 C24 C23 C22 -180.0(3) . . . . ?
C13 C14 C15 C16 2.7(4) . . . . ?
C13 C18 C17 C16 3.9(4) . . . . ?
C14 C15 C16 C17 -1.4(4) . . . . ?
C14 C15 C16 C19 179.1(3) . . . . ?
C15 C16 C17 C18 -1.8(4) . . . . ?
C15 C16 C19 C20 60.6(4) . . . . ?
C15 C16 C19 C24 -118.5(3) . . . . ?
C16 C19 C20 C21 179.5(3) . . . . ?
C16 C19 C24 C23 179.3(3) . . . . ?
C19 C20 C21 C22 1.4(4) . . . . ?
C19 C24 C23 C22 1.0(4) . . . . ?
C20 C21 C22 C23 -0.2(4) . . . . ?
C21 C22 C23 C24 -1.0(4) . . . . ?
N1 C10 C9 C8 0.1(4) . . . . ?
N1 C11 C12 C8 0.9(4) . . . . ?
N2 C5 C4 C3 1.2(4) . . . . ?
N2 C6 C7 C3 0.4(4) . . . . ?
C1 C2 C8 C9 30.3(4) . . . . ?
C1 C2 C8 C12 -150.6(4) . . . . ?
C1 C3 C4 C5 -180.0(3) . . . . ?
C1 C3 C7 C6 179.2(3) . . . . ?
C2 C8 C9 C10 179.4(3) . . . . ?
C2 C8 C12 C11 -179.9(3) . . . . ?
